data_7040504
loop_
_publ_author_name
'Wells, Jordann A. L.'
'Seymour, Megan L.'
'Suvova, Mark\'eta'
'Arnold, Polly L.'

_publ_section_title
;
 Dinuclear uranium complexation and manipulation using robust
 tetraaryloxides.
;
_journal_issue 40
_journal_name_full 'Dalton transactions (Cambridge, England : 2003)'
_journal_page_first 16026
_journal_page_last 16032
_journal_paper_doi 10.1039/c6dt02630c
_journal_volume 45
_journal_year 2016
_chemical_formula_moiety 'C68 H94 I4 O8 U2, 3(C4 H8 O)'
_chemical_formula_sum 'C80 H118 I4 O11 U2'
_chemical_formula_weight 2239.40
_chemical_properties_physical Air-sensitive,Moisture-sensitive
_space_group_crystal_system triclinic
_space_group_IT_number 2
_space_group_name_Hall '-P 1'
_space_group_name_H-M_alt 'P -1'
_symmetry_space_group_name_Hall '-P 1'
_symmetry_space_group_name_H-M 'P -1'
_atom_sites_solution_hydrogens geom
_atom_sites_solution_primary direct
_audit_creation_date 2016-05-05
_audit_creation_method
;
Olex2 1.2
(compiled 2016.02.19 svn.r3266 for OlexSys, GUI svn.r5155)
;
_audit_update_record
;
2016-05-09 deposited with the CCDC.
2016-08-17 downloaded from the CCDC.
;
_cell_angle_alpha 68.627(4)
_cell_angle_beta 71.761(3)
_cell_angle_gamma 62.142(4)
_cell_formula_units_Z 2
_cell_length_a 15.8678(6)
_cell_length_b 16.2835(7)
_cell_length_c 21.4232(7)
_cell_measurement_reflns_used 7620
_cell_measurement_temperature 170(2)
_cell_measurement_theta_max 20.3080
_cell_measurement_theta_min 3.1960
_cell_volume 4488.4(3)
_computing_cell_refinement
;
CrysAlisPro, Agilent Technologies,
Version 1.171.37.34 (release 22-05-2014 CrysAlis171 .NET)
(compiled May 22 2014,16:03:01)
;
_computing_data_collection
;
CrysAlisPro, Agilent Technologies,
Version 1.171.37.34 (release 22-05-2014 CrysAlis171 .NET)
(compiled May 22 2014,16:03:01)
;
_computing_data_reduction
;
CrysAlisPro, Agilent Technologies,
Version 1.171.37.34 (release 22-05-2014 CrysAlis171 .NET)
(compiled May 22 2014,16:03:01)
;
_computing_molecular_graphics 'Olex2 (Dolomanov et al., 2009)'
_computing_publication_material 'Olex2 (Dolomanov et al., 2009)'
_computing_structure_refinement 'ShelXL (Sheldrick, 2015)'
_computing_structure_solution 'ShelXT (Sheldrick, 2015)'
_diffrn_ambient_temperature 170(2)
_diffrn_detector 'CCD plate'
_diffrn_detector_area_resol_mean 16.1042
_diffrn_detector_type Eos
_diffrn_measured_fraction_theta_full 0.998
_diffrn_measured_fraction_theta_max 0.998
_diffrn_measurement_details
;
  1 omega  -25.00   22.00   1.0000   22.5000
omega____ theta____ kappa____ phi______ frames
    -      -18.5277  -99.0000  -30.0000 47

  2 omega  -25.00   22.00   1.0000   22.5000
omega____ theta____ kappa____ phi______ frames
    -      -18.5277  -99.0000  -90.0000 47

  3 omega  -93.00  -34.00   1.0000   22.5000
omega____ theta____ kappa____ phi______ frames
    -      -18.5277 -179.0000  -30.0000 59

  4 omega  -93.00  -34.00   1.0000   22.5000
omega____ theta____ kappa____ phi______ frames
    -      -18.5277 -179.0000   30.0000 59

  5 omega    2.00   89.00   1.0000   22.5000
omega____ theta____ kappa____ phi______ frames
    -       20.2465   57.0000 -180.0000 87

  6 omega   -2.00   91.00   1.0000   22.5000
omega____ theta____ kappa____ phi______ frames
    -       20.2465   38.0000  -30.0000 93

  7 omega   34.00   94.00   1.0000   22.5000
omega____ theta____ kappa____ phi______ frames
    -       20.2465  179.0000 -150.0000 60

  8 omega  -25.00   61.00   1.0000   22.5000
omega____ theta____ kappa____ phi______ frames
    -       20.2465  -99.0000   60.0000 86

  9 omega  -49.00   49.00   1.0000   22.5000
omega____ theta____ kappa____ phi______ frames
    -       20.2465  -77.0000  -30.0000 98

 10 omega  -48.00   39.00   1.0000   22.5000
omega____ theta____ kappa____ phi______ frames
    -       20.2465  -57.0000 -180.0000 87

 11 omega  -87.00    0.00   1.0000   22.5000
omega____ theta____ kappa____ phi______ frames
    -      -18.5277  -57.0000 -180.0000 87

 12 omega   34.00   94.00   1.0000   22.5000
omega____ theta____ kappa____ phi______ frames
    -       20.2465  179.0000  -30.0000 60

 13 omega  -49.00   49.00   1.0000   22.5000
omega____ theta____ kappa____ phi______ frames
    -       20.2465  -77.0000 -180.0000 98

 14 omega    2.00   89.00   1.0000   22.5000
omega____ theta____ kappa____ phi______ frames
    -       20.2465   57.0000   90.0000 87
;
_diffrn_measurement_device 'four-circle diffractometer'
_diffrn_measurement_device_type 'Xcalibur, Eos'
_diffrn_measurement_method '\w scans'
_diffrn_orient_matrix_UB_11 -0.0498420000
_diffrn_orient_matrix_UB_12 0.0250660000
_diffrn_orient_matrix_UB_13 0.0116054000
_diffrn_orient_matrix_UB_21 0.0118993000
_diffrn_orient_matrix_UB_22 0.0264111000
_diffrn_orient_matrix_UB_23 0.0134134000
_diffrn_orient_matrix_UB_31 -0.0031056000
_diffrn_orient_matrix_UB_32 0.0357404000
_diffrn_orient_matrix_UB_33 -0.0314425000
_diffrn_radiation_monochromator graphite
_diffrn_radiation_probe x-ray
_diffrn_radiation_type MoK\a
_diffrn_radiation_wavelength 0.71073
_diffrn_reflns_av_R_equivalents 0.1353
_diffrn_reflns_av_unetI/netI 0.1224
_diffrn_reflns_Laue_measured_fraction_full 0.998
_diffrn_reflns_Laue_measured_fraction_max 0.998
_diffrn_reflns_limit_h_max 18
_diffrn_reflns_limit_h_min -18
_diffrn_reflns_limit_k_max 18
_diffrn_reflns_limit_k_min -18
_diffrn_reflns_limit_l_max 24
_diffrn_reflns_limit_l_min -24
_diffrn_reflns_number 77490
_diffrn_reflns_point_group_measured_fraction_full 0.998
_diffrn_reflns_point_group_measured_fraction_max 0.998
_diffrn_reflns_theta_full 24.108
_diffrn_reflns_theta_max 24.108
_diffrn_reflns_theta_min 2.883
_diffrn_source 'Enhance (Mo) X-ray Source'
_exptl_absorpt_coefficient_mu 5.029
_exptl_absorpt_correction_T_max 1.00000
_exptl_absorpt_correction_T_min 0.84961
_exptl_absorpt_correction_type multi-scan
_exptl_absorpt_process_details
;
CrysAlisPro, Agilent Technologies,
Version 1.171.37.34 (release 22-05-2014 CrysAlis171 .NET)
(compiled May 22 2014,16:03:01)
Empirical absorption correction using spherical harmonics,
 implemented in SCALE3 ABSPACK scaling algorithm.
;
_exptl_crystal_colour green
_exptl_crystal_colour_primary green
_exptl_crystal_density_diffrn 1.657
_exptl_crystal_description plate
_exptl_crystal_F_000 2164
_exptl_crystal_recrystallization_method 'Re-crystallisation from solvent'
_exptl_crystal_size_max 0.2868
_exptl_crystal_size_mid 0.1113
_exptl_crystal_size_min 0.0164
_refine_diff_density_max 2.510
_refine_diff_density_min -1.306
_refine_diff_density_rms 0.202
_refine_ls_extinction_method none
_refine_ls_goodness_of_fit_ref 1.035
_refine_ls_hydrogen_treatment constr
_refine_ls_matrix_type full
_refine_ls_number_parameters 824
_refine_ls_number_reflns 14234
_refine_ls_number_restraints 210
_refine_ls_restrained_S_all 1.030
_refine_ls_R_factor_all 0.1466
_refine_ls_R_factor_gt 0.0876
_refine_ls_shift/su_max 0.001
_refine_ls_shift/su_mean 0.000
_refine_ls_structure_factor_coef Fsqd
_refine_ls_weighting_details 'w=1/[\s^2^(Fo^2^)+(0.0799P)^2^+62.4357P] where P=(Fo^2^+2Fc^2^)/3'
_refine_ls_weighting_scheme calc
_refine_ls_wR_factor_gt 0.1843
_refine_ls_wR_factor_ref 0.2113
_reflns_Friedel_coverage 0.000
_reflns_number_gt 8754
_reflns_number_total 14234
_reflns_threshold_expression 'I > 2\s(I)'
_cod_data_source_file c6dt02630c2.cif
_cod_data_source_block p16001-tri_sq
_cod_depositor_comments 'Adding full bibliography for 7040504--7040510.cif.'
_cod_database_code 7040504
_chemical_oxdiff_formula 'C70 H70 O4 U2 I4'
_shelx_space_group_comment
;
The symmetry employed for this shelxl refinement is uniquely defined
by the following loop, which should always be used as a source of
symmetry information in preference to the above space-group names.
They are only intended as comments.
;
_reflns_odcompleteness_completeness 99.80
_reflns_odcompleteness_iscentric 1
_reflns_odcompleteness_theta 24.06
_olex2_refinement_description
;
1. Fixed Uiso
 At 1.2 times of:
  All C(H) groups, All C(H,H) groups
 At 1.5 times of:
  All C(H,H,H) groups
2. Uiso/Uaniso restraints and constraints
Uanis(O6) = Uanis(O0AA)
Uanis(C1BA) = Uanis(C1CA)
Uanis(C2BA) = Uanis(C3AA)
Uanis(C9AA) = Uanis(C0AA)
Uanis(C6BA) = Uanis(C3BA)
3. Rigid body (RIGU) restrains
 O6S, C21S, C22S, C23S, C24S
 with sigma for 1-2 distances of 0.004 and sigma for 1-3 distances of 0.004
 O6, C2BA, C3BA, C9AA, C1BA
 with sigma for 1-2 distances of 0.004 and sigma for 1-3 distances of 0.004
 O0AA, C3AA, C6BA, C0AA, C1CA
 with sigma for 1-2 distances of 0.004 and sigma for 1-3 distances of 0.004
 O4S, C16S, C15S, C14S, C13S
 with sigma for 1-2 distances of 0.004 and sigma for 1-3 distances of 0.004
 O3S, C9S, C10S, C11S, C12S
 with sigma for 1-2 distances of 0.004 and sigma for 1-3 distances of 0.004
 O1S, C1S, C2S, C3S, C4S
 with sigma for 1-2 distances of 0.004 and sigma for 1-3 distances of 0.004
 O2S, C8S, C7S, C6S, C5S
 with sigma for 1-2 distances of 0.004 and sigma for 1-3 distances of 0.004
4.a Ternary CH refined with riding coordinates:
 C1(H1), C8(H8)
4.b Secondary CH2 refined with riding coordinates:
 C4S(H4SA,H4SB), C1S(H1SA,H1SB), C2S(H2SA,H2SB), C3S(H3SA,H3SB), C9S(H9SA,
 H9SB), C7S(H7SA,H7SB), C5S(H5SA,H5SB), C15S(H15A,H15B), C13S(H13A,H13B),
 C6S(H6SA,H6SB), C10S(H10A,H10B), C8S(H8SA,H8SB), C16S(H16A,H16B), C14S(H14A,
 H14B), C12S(H12A,H12B), C11S(H11A,H11B), C21S(H21A,H21B), C22S(H22A,H22B),
 C23S(H23A,H23B), C24S(H24A,H24B), C1BA(H1BA,H1BB), C9AA(H9AA,H9AB), C3BA(H3BA,
 H3BB), C2BA(H2BA,H2BB), C3AA(H3AA,H3AB), C6BA(H6BA,H6BB), C0AA(H0AA,H0AB),
 C1CA(H1CA,H1CB)
4.c Aromatic/amide H refined with riding coordinates:
 C15(H15), C3(H3), C33(H33), C13(H13), C5(H5), C45(H45), C7(H7), C6(H6),
 C25(H25), C35(H35), C23(H23), C43(H43)
4.d Fitted pentagon refined as free rotating group:
 C4S(O1S,C1S,C2S,C3S), O6S(C21S,C22S,C23S,C24S), O6(C1BA,C9AA,C3BA,C2BA),
 O0AA(C3AA,C6BA,C0AA,C1CA)
4.e Idealised Me refined as rotating group:
 C6AA(H6AA,H6AB,H6AC), C321(H32A,H32B,H32C), C323(H32D,H32E,H32F), C17(H17A,
 H17B,H17C), C7AA(H7AA,H7AB,H7AC), C322(H32G,H32H,H32I), C422(H42A,H42B,H42C),
 C421(H42D,H42E,H42F), C4AA(H4AA,H4AB,H4AC), C440(H44A,H44B,H44C), C423(H42G,
 H42H,H42I), C9(H9A,H9B,H9C), C18(H18A,H18B,H18C), C8BA(H8BA,H8BB,H8BC),
 C340(H34A,H34B,H34C), C9BA(H9BA,H9BB,H9BC)
;
_shelx_shelxl_version_number 2014/7
_olex2_submission_special_instructions 'No special instructions were received'
_solvent_exptl_crystal_recrystallization_method THF

loop_
_space_group_symop_operation_xyz
'x, y, z'
'-x, -y, -z'

loop_
_atom_site_label
_atom_site_type_symbol
_atom_site_fract_x
_atom_site_fract_y
_atom_site_fract_z
_atom_site_U_iso_or_equiv
_atom_site_adp_type
_atom_site_occupancy
_atom_site_site_symmetry_order
_atom_site_calc_flag
_atom_site_refinement_flags_posn
_atom_site_refinement_flags_adp
U1 U 0.51933(5) 0.68308(5) 0.55944(3) 0.0415(2) Uani 1 1 d . .
U2 U 0.95813(5) 0.34232(5) 0.86519(3) 0.0405(2) Uani 1 1 d . .
I2 I 0.47007(12) 0.52804(11) 0.66990(7) 0.0731(5) Uani 1 1 d . .
I1 I 0.37628(12) 0.72250(12) 0.47307(7) 0.0764(5) Uani 1 1 d . .
I4 I 1.10521(11) 0.30870(11) 0.73531(7) 0.0724(5) Uani 1 1 d . .
I3 I 1.01602(13) 0.12823(12) 0.91894(8) 0.0928(6) Uani 1 1 d . .
O2 O 0.6420(7) 0.6631(7) 0.5934(5) 0.035(3) Uani 1 1 d . .
O1 O 0.4228(8) 0.7882(8) 0.6103(5) 0.037(3) Uani 1 1 d . .
O3 O 0.8603(7) 0.3601(7) 0.9571(5) 0.031(3) Uani 1 1 d . .
O4 O 0.9240(7) 0.4927(8) 0.8287(5) 0.032(3) Uani 1 1 d . .
C4S C 0.5664(13) 0.8168(9) 0.3929(5) 0.067(6) Uani 1 1 d . U
H4SA H 0.5151 0.8044 0.3858 0.080 Uiso 1 1 calc R .
H4SB H 0.6300 0.7713 0.3751 0.080 Uiso 1 1 calc R .
O1S O 0.5592(8) 0.8041(7) 0.4633(4) 0.050(3) Uani 1 1 d G U
C1S C 0.5441(11) 0.8924(8) 0.4723(5) 0.055(4) Uani 1 1 d G U
H1SA H 0.4822 0.9163 0.5033 0.065 Uiso 1 1 calc R .
H1SB H 0.5971 0.8831 0.4926 0.065 Uiso 1 1 calc R .
C2S C 0.5421(14) 0.9597(7) 0.4075(7) 0.082(7) Uani 1 1 d G U
H2SA H 0.5940 0.9827 0.3967 0.098 Uiso 1 1 calc R .
H2SB H 0.4791 1.0159 0.4074 0.098 Uiso 1 1 calc R .
C3S C 0.5558(17) 0.9130(10) 0.3584(4) 0.176(19) Uani 1 1 d G U
H3SA H 0.4994 0.9467 0.3348 0.212 Uiso 1 1 calc R .
H3SB H 0.6144 0.9136 0.3241 0.212 Uiso 1 1 calc R .
O2S O 0.6347(11) 0.5635(10) 0.4981(6) 0.071(4) Uani 1 1 d . U
C15 C 0.6353(11) 0.8160(12) 0.6853(7) 0.034(4) Uani 1 1 d . .
H15 H 0.5948 0.8441 0.7217 0.040 Uiso 1 1 calc R .
C11 C 0.6724(11) 0.7154(11) 0.6133(7) 0.029(4) Uani 1 1 d . .
O3S O 1.0732(9) 0.3378(9) 0.9191(6) 0.057(3) Uani 1 1 d . U
O4S O 0.8309(9) 0.3624(9) 0.8157(6) 0.054(3) Uani 1 1 d . U
C3 C 0.6243(10) 0.6435(9) 0.8118(6) 0.018(3) Uani 1 1 d . .
H3 H 0.6759 0.6601 0.7823 0.021 Uiso 1 1 calc R .
C21 C 0.3822(12) 0.8396(13) 0.6567(8) 0.038(4) Uani 1 1 d . .
C33 C 0.7314(12) 0.4342(14) 1.1141(7) 0.040(5) Uani 1 1 d . .
H33 H 0.7319 0.4109 1.1617 0.048 Uiso 1 1 calc R .
C36 C 0.7337(11) 0.5067(12) 0.9767(7) 0.033(4) Uani 1 1 d . .
C2 C 0.5426(10) 0.6724(10) 0.7878(7) 0.025(4) Uani 1 1 d . .
C4 C 0.6348(10) 0.5890(10) 0.8801(6) 0.024(3) Uani 1 1 d . .
C26 C 0.4318(12) 0.8154(11) 0.7090(8) 0.035(4) Uani 1 1 d . .
C13 C 0.7750(11) 0.7904(12) 0.5991(7) 0.037(4) Uani 1 1 d . .
H13 H 0.8316 0.8021 0.5756 0.044 Uiso 1 1 calc R .
C16 C 0.6129(11) 0.7550(11) 0.6698(7) 0.028(4) Uani 1 1 d . .
C31 C 0.7959(10) 0.4120(11) 1.0019(7) 0.025(4) Uani 1 1 d . .
C0BA C 0.8356(12) 0.6674(13) 0.5310(8) 0.044(5) Uani 1 1 d . .
C5 C 0.5568(12) 0.5680(12) 0.9203(7) 0.036(4) Uani 1 1 d . .
H5 H 0.5610 0.5324 0.9664 0.043 Uiso 1 1 calc R .
C6AA C 0.2764(14) 0.9664(14) 0.5300(9) 0.068(7) Uani 1 1 d . .
H6AA H 0.2874 1.0239 0.5227 0.103 Uiso 1 1 calc GR .
H6AB H 0.2337 0.9802 0.4996 0.103 Uiso 1 1 calc GR .
H6AC H 0.3384 0.9136 0.5204 0.103 Uiso 1 1 calc GR .
C45 C 0.7389(14) 0.7073(15) 0.8761(8) 0.048(5) Uani 1 1 d . .
H45 H 0.6744 0.7285 0.9001 0.058 Uiso 1 1 calc R .
C1 C 0.5294(11) 0.7273(10) 0.7120(7) 0.029(4) Uani 1 1 d . .
H1 H 0.5270 0.6825 0.6915 0.035 Uiso 1 1 calc R .
C12 C 0.7575(12) 0.7280(13) 0.5809(7) 0.039(4) Uani 1 1 d . .
C46 C 0.7858(11) 0.6147(12) 0.8686(7) 0.026(4) Uani 1 1 d . .
C32 C 0.7915(12) 0.3706(12) 1.0748(8) 0.043(5) Uani 1 1 d . .
C8 C 0.7313(10) 0.5466(11) 0.9005(7) 0.028(4) Uani 1 1 d . .
H8 H 0.7712 0.4902 0.8806 0.033 Uiso 1 1 calc R .
C14 C 0.7148(13) 0.8386(11) 0.6502(8) 0.036(4) Uani 1 1 d . .
C7 C 0.4652(12) 0.6486(11) 0.8295(8) 0.034(4) Uani 1 1 d . .
H7 H 0.4082 0.6674 0.8130 0.041 Uiso 1 1 calc R .
C321 C 0.9588(13) 0.2395(16) 1.0841(8) 0.070(7) Uani 1 1 d . .
H32A H 0.9749 0.2654 1.0349 0.105 Uiso 1 1 calc GR .
H32B H 0.9940 0.1694 1.0960 0.105 Uiso 1 1 calc GR .
H32C H 0.9773 0.2675 1.1084 0.105 Uiso 1 1 calc GR .
C6 C 0.4763(11) 0.5948(11) 0.8980(7) 0.035(4) Uani 1 1 d . .
H6 H 0.4252 0.5778 0.9281 0.042 Uiso 1 1 calc R .
C22 C 0.2871(11) 0.9187(13) 0.6551(9) 0.046(5) Uani 1 1 d . .
C25 C 0.3951(11) 0.8688(11) 0.7566(8) 0.035(4) Uani 1 1 d . .
H25 H 0.4303 0.8518 0.7912 0.041 Uiso 1 1 calc R .
C35 C 0.6725(12) 0.5627(12) 1.0212(7) 0.033(4) Uani 1 1 d . .
H35 H 0.6301 0.6269 1.0036 0.040 Uiso 1 1 calc R .
C23 C 0.2571(14) 0.9690(14) 0.7029(9) 0.054(6) Uani 1 1 d . .
H23 H 0.1971 1.0233 0.7011 0.065 Uiso 1 1 calc R .
C320 C 0.8496(14) 0.2648(13) 1.1042(8) 0.050(5) Uani 1 1 d . .
C9S C 1.0466(13) 0.4099(14) 0.9553(9) 0.054(4) Uani 1 1 d . U
H9SA H 1.0305 0.4749 0.9236 0.065 Uiso 1 1 calc R .
H9SB H 0.9899 0.4100 0.9919 0.065 Uiso 1 1 calc R .
C420 C 1.0187(13) 0.6253(15) 0.7451(9) 0.061(6) Uani 1 1 d . .
C323 C 0.8276(14) 0.2352(15) 1.1834(9) 0.067(6) Uani 1 1 d . .
H32D H 0.8422 0.2739 1.2011 0.100 Uiso 1 1 calc GR .
H32E H 0.8676 0.1669 1.2001 0.100 Uiso 1 1 calc GR .
H32F H 0.7590 0.2463 1.1987 0.100 Uiso 1 1 calc GR .
C7S C 0.7310(18) 0.4874(18) 0.4117(11) 0.085(6) Uani 1 1 d . U
H7SA H 0.7618 0.5279 0.3747 0.102 Uiso 1 1 calc R .
H7SB H 0.7322 0.4383 0.3943 0.102 Uiso 1 1 calc R .
C5S C 0.7068(17) 0.4742(15) 0.5289(10) 0.070(5) Uani 1 1 d . U
H5SA H 0.6782 0.4265 0.5555 0.084 Uiso 1 1 calc R .
H5SB H 0.7344 0.4844 0.5596 0.084 Uiso 1 1 calc R .
C41 C 0.8789(12) 0.5849(12) 0.8312(7) 0.031(4) Uani 1 1 d . .
C24 C 0.3063(13) 0.9473(13) 0.7529(8) 0.045(5) Uani 1 1 d . .
C15S C 0.7223(18) 0.421(2) 0.7399(14) 0.094(7) Uani 1 1 d . U
H15A H 0.6771 0.4864 0.7198 0.113 Uiso 1 1 calc R .
H15B H 0.7408 0.3794 0.7096 0.113 Uiso 1 1 calc R .
C17 C 0.8669(14) 0.5620(14) 0.5675(10) 0.062(6) Uani 1 1 d . .
H17A H 0.9000 0.5476 0.6042 0.094 Uiso 1 1 calc GR .
H17B H 0.9112 0.5236 0.5353 0.094 Uiso 1 1 calc GR .
H17C H 0.8100 0.5461 0.5866 0.094 Uiso 1 1 calc GR .
C7AA C 0.7335(13) 0.9112(13) 0.6659(9) 0.050(5) Uani 1 1 d . .
H7AA H 0.6862 0.9319 0.7052 0.074 Uiso 1 1 calc GR .
H7AB H 0.7276 0.9671 0.6265 0.074 Uiso 1 1 calc GR .
H7AC H 0.7990 0.8818 0.6763 0.074 Uiso 1 1 calc GR .
C2AA C 0.2291(12) 0.9374(14) 0.6038(9) 0.053(5) Uani 1 1 d . .
C322 C 0.8240(15) 0.2036(14) 1.0788(10) 0.068(7) Uani 1 1 d . .
H32G H 0.7536 0.2288 1.0831 0.102 Uiso 1 1 calc GR .
H32H H 0.8481 0.1368 1.1062 0.102 Uiso 1 1 calc GR .
H32I H 0.8541 0.2063 1.0310 0.102 Uiso 1 1 calc GR .
C13S C 0.7565(16) 0.3241(18) 0.8494(12) 0.080(6) Uani 1 1 d . U
H13A H 0.7303 0.3323 0.8962 0.095 Uiso 1 1 calc R .
H13B H 0.7824 0.2550 0.8514 0.095 Uiso 1 1 calc R .
C43 C 0.8768(14) 0.7410(13) 0.8081(8) 0.041(4) Uani 1 1 d . .
H43 H 0.9078 0.7846 0.7874 0.049 Uiso 1 1 calc R .
C422 C 1.0025(15) 0.5985(16) 0.6910(9) 0.067(7) Uani 1 1 d . .
H42A H 1.0579 0.5926 0.6536 0.101 Uiso 1 1 calc GR .
H42B H 0.9435 0.6485 0.6737 0.101 Uiso 1 1 calc GR .
H42C H 0.9955 0.5369 0.7104 0.101 Uiso 1 1 calc GR .
C421 C 1.1030(14) 0.5438(17) 0.7788(10) 0.075(7) Uani 1 1 d . .
H42D H 1.0892 0.4859 0.7993 0.113 Uiso 1 1 calc GR .
H42E H 1.1119 0.5624 0.8141 0.113 Uiso 1 1 calc GR .
H42F H 1.1621 0.5306 0.7445 0.113 Uiso 1 1 calc GR .
C4AA C 0.9242(13) 0.6889(13) 0.5070(8) 0.053(5) Uani 1 1 d . .
H4AA H 0.9070 0.7566 0.4815 0.080 Uiso 1 1 calc GR .
H4AB H 0.9723 0.6477 0.4775 0.080 Uiso 1 1 calc GR .
H4AC H 0.9514 0.6766 0.5464 0.080 Uiso 1 1 calc GR .
C6S C 0.7816(18) 0.4409(18) 0.4726(11) 0.085(6) Uani 1 1 d . U
H6SA H 0.8084 0.3699 0.4824 0.101 Uiso 1 1 calc R .
H6SB H 0.8349 0.4611 0.4643 0.101 Uiso 1 1 calc R .
C440 C 0.7404(19) 0.8691(16) 0.8589(11) 0.087(8) Uani 1 1 d . .
H44A H 0.6990 0.9136 0.8247 0.130 Uiso 1 1 calc GR .
H44B H 0.7905 0.8908 0.8546 0.130 Uiso 1 1 calc GR .
H44C H 0.7010 0.8676 0.9045 0.130 Uiso 1 1 calc GR .
C423 C 1.0470(15) 0.7098(16) 0.7097(10) 0.078(7) Uani 1 1 d . .
H42G H 1.1053 0.6918 0.6753 0.117 Uiso 1 1 calc GR .
H42H H 1.0601 0.7285 0.7431 0.117 Uiso 1 1 calc GR .
H42I H 0.9941 0.7640 0.6876 0.117 Uiso 1 1 calc GR .
C10S C 1.1312(15) 0.3819(17) 0.9839(12) 0.078(6) Uani 1 1 d . U
H10A H 1.1567 0.4328 0.9651 0.094 Uiso 1 1 calc R .
H10B H 1.1149 0.3698 1.0341 0.094 Uiso 1 1 calc R .
C42 C 0.9226(14) 0.6529(14) 0.7973(8) 0.048(5) Uani 1 1 d . .
C34 C 0.6715(13) 0.5277(14) 1.0909(9) 0.047(5) Uani 1 1 d . .
C8S C 0.631(2) 0.546(2) 0.4385(12) 0.100(8) Uani 1 1 d . U
H8SA H 0.6056 0.6081 0.4043 0.120 Uiso 1 1 calc R .
H8SB H 0.5887 0.5121 0.4498 0.120 Uiso 1 1 calc R .
C9 C 0.2670(15) 1.0058(14) 0.8041(11) 0.071(7) Uani 1 1 d . .
H9A H 0.3003 0.9686 0.8433 0.107 Uiso 1 1 calc GR .
H9B H 0.1975 1.0214 0.8192 0.107 Uiso 1 1 calc GR .
H9C H 0.2777 1.0654 0.7830 0.107 Uiso 1 1 calc GR .
C16S C 0.8082(16) 0.4232(17) 0.7508(11) 0.071(5) Uani 1 1 d . U
H16A H 0.8638 0.4012 0.7148 0.086 Uiso 1 1 calc R .
H16B H 0.7955 0.4899 0.7481 0.086 Uiso 1 1 calc R .
C44 C 0.7869(16) 0.7706(15) 0.8480(8) 0.053(5) Uani 1 1 d . .
C18 C 0.7970(15) 0.6890(17) 0.4675(9) 0.074(7) Uani 1 1 d . .
H18A H 0.7440 0.6678 0.4802 0.112 Uiso 1 1 calc GR .
H18B H 0.8491 0.6547 0.4354 0.112 Uiso 1 1 calc GR .
H18C H 0.7731 0.7583 0.4461 0.112 Uiso 1 1 calc GR .
C8BA C 0.2071(15) 0.8510(17) 0.6151(10) 0.075(7) Uani 1 1 d . .
H8BA H 0.1676 0.8657 0.5822 0.112 Uiso 1 1 calc GR .
H8BB H 0.1716 0.8365 0.6614 0.112 Uiso 1 1 calc GR .
H8BC H 0.2678 0.7953 0.6089 0.112 Uiso 1 1 calc GR .
C340 C 0.6061(15) 0.5897(15) 1.1381(9) 0.068(6) Uani 1 1 d . .
H34A H 0.5508 0.5720 1.1615 0.101 Uiso 1 1 calc GR .
H34B H 0.5828 0.6573 1.1121 0.101 Uiso 1 1 calc GR .
H34C H 0.6417 0.5806 1.1718 0.101 Uiso 1 1 calc GR .
C14S C 0.6807(19) 0.383(2) 0.8053(14) 0.110(9) Uani 1 1 d . U
H14A H 0.6515 0.3421 0.8030 0.133 Uiso 1 1 calc R .
H14B H 0.6288 0.4357 0.8249 0.133 Uiso 1 1 calc R .
C9BA C 0.1313(16) 1.0261(17) 0.6115(12) 0.090(8) Uani 1 1 d . .
H9BA H 0.1445 1.0817 0.6061 0.136 Uiso 1 1 calc GR .
H9BB H 0.0933 1.0113 0.6567 0.136 Uiso 1 1 calc GR .
H9BC H 0.0949 1.0409 0.5766 0.136 Uiso 1 1 calc GR .
C12S C 1.1724(15) 0.2754(19) 0.9199(14) 0.092(8) Uani 1 1 d . U
H12A H 1.1806 0.2074 0.9348 0.111 Uiso 1 1 calc R .
H12B H 1.2113 0.2872 0.8739 0.111 Uiso 1 1 calc R .
C11S C 1.2010(19) 0.295(2) 0.9644(17) 0.124(11) Uani 1 1 d . U
H11A H 1.2634 0.3015 0.9434 0.148 Uiso 1 1 calc R .
H11B H 1.2114 0.2404 1.0057 0.148 Uiso 1 1 calc R .
O6S O -0.0600(18) 1.178(3) 0.712(2) 0.270(16) Uani 1 1 d . U
C21S C -0.080(3) 1.103(3) 0.7659(18) 0.270(19) Uani 1 1 d G U
H21A H -0.1084 1.1227 0.8090 0.323 Uiso 1 1 calc R .
H21B H -0.0199 1.0441 0.7726 0.323 Uiso 1 1 calc R .
C22S C -0.147(3) 1.084(2) 0.748(2) 0.27(2) Uani 1 1 d G U
H22A H -0.2070 1.0945 0.7821 0.324 Uiso 1 1 calc R .
H22B H -0.1184 1.0159 0.7458 0.324 Uiso 1 1 calc R .
C23S C -0.168(2) 1.147(3) 0.683(2) 0.269(19) Uani 1 1 d G U
H23A H -0.1494 1.1091 0.6501 0.323 Uiso 1 1 calc R .
H23B H -0.2379 1.1876 0.6865 0.323 Uiso 1 1 calc R .
C24S C -0.114(3) 1.205(2) 0.6613(17) 0.28(2) Uani 1 1 d G U
H24A H -0.0700 1.1949 0.6178 0.334 Uiso 1 1 calc R .
H24B H -0.1585 1.2734 0.6541 0.334 Uiso 1 1 calc R .
O6 O 0.431(2) 0.8217(19) 0.9693(14) 0.216(8) Uani 1 1 d . U
C1BA C 0.331(2) 0.842(3) 0.9854(18) 0.227(9) Uani 1 1 d G U
H1BA H 0.3061 0.8556 0.9441 0.272 Uiso 1 1 calc R .
H1BB H 0.3188 0.7867 1.0195 0.272 Uiso 1 1 calc R .
C9AA C 0.2824(18) 0.924(3) 1.0121(19) 0.243(9) Uani 1 1 d G U
H9AA H 0.2475 0.9077 1.0590 0.291 Uiso 1 1 calc R .
H9AB H 0.2348 0.9767 0.9836 0.291 Uiso 1 1 calc R .
C3BA C 0.353(3) 0.954(2) 1.0125(18) 0.237(9) Uani 1 1 d G U
H3BA H 0.3522 0.9519 1.0595 0.284 Uiso 1 1 calc R .
H3BB H 0.3395 1.0209 0.9841 0.284 Uiso 1 1 calc R .
C2BA C 0.445(2) 0.891(3) 0.9860(18) 0.223(9) Uani 1 1 d G U
H2BA H 0.4755 0.9272 0.9449 0.267 Uiso 1 1 calc R .
H2BB H 0.4882 0.8582 1.0203 0.267 Uiso 1 1 calc R .
O0AA O 0.560(3) 0.7256(18) 1.2581(13) 0.216(8) Uani 1 1 d . U
C3AA C 0.6207(18) 0.776(3) 1.2254(18) 0.223(9) Uani 1 1 d G U
H3AA H 0.6765 0.7415 1.1946 0.267 Uiso 1 1 calc R .
H3AB H 0.6458 0.7826 1.2597 0.267 Uiso 1 1 calc R .
C6BA C 0.565(3) 0.869(2) 1.1877(16) 0.237(9) Uani 1 1 d G U
H6BA H 0.5944 0.8784 1.1388 0.284 Uiso 1 1 calc R .
H6BB H 0.5637 0.9195 1.2039 0.284 Uiso 1 1 calc R .
C0AA C 0.470(3) 0.875(2) 1.1971(18) 0.243(9) Uani 1 1 d G U
H0AA H 0.4228 0.9288 1.2178 0.291 Uiso 1 1 calc R .
H0AB H 0.4535 0.8877 1.1527 0.291 Uiso 1 1 calc R .
C1CA C 0.467(2) 0.787(3) 1.2406(18) 0.227(9) Uani 1 1 d G U
H1CA H 0.4484 0.7566 1.2171 0.272 Uiso 1 1 calc R .
H1CB H 0.4177 0.7977 1.2822 0.272 Uiso 1 1 calc R .

loop_
_atom_site_aniso_label
_atom_site_aniso_U_11
_atom_site_aniso_U_22
_atom_site_aniso_U_33
_atom_site_aniso_U_23
_atom_site_aniso_U_13
_atom_site_aniso_U_12
U1 0.0521(5) 0.0511(5) 0.0237(3) -0.0002(3) -0.0114(3) -0.0265(4)
U2 0.0326(4) 0.0514(5) 0.0269(3) -0.0050(3) -0.0036(3) -0.0132(3)
I2 0.1109(13) 0.0856(11) 0.0413(7) 0.0151(7) -0.0238(8) -0.0707(10)
I1 0.0902(12) 0.0898(12) 0.0622(9) -0.0034(8) -0.0384(8) -0.0428(10)
I4 0.0624(9) 0.0898(11) 0.0418(7) -0.0218(7) 0.0108(7) -0.0209(8)
I3 0.0944(13) 0.0643(11) 0.0756(11) -0.0145(9) 0.0040(9) -0.0111(9)
O2 0.038(7) 0.033(6) 0.019(5) 0.002(5) 0.001(5) -0.010(5)
O1 0.039(7) 0.043(7) 0.023(6) 0.007(5) -0.013(5) -0.017(6)
O3 0.034(6) 0.040(7) 0.016(5) -0.001(5) -0.004(5) -0.018(5)
O4 0.036(6) 0.032(7) 0.025(6) -0.003(5) -0.006(5) -0.014(5)
C4S 0.100(16) 0.081(10) 0.025(6) 0.005(6) -0.017(7) -0.049(11)
O1S 0.060(8) 0.060(7) 0.025(5) 0.001(5) -0.014(5) -0.025(6)
C1S 0.055(12) 0.061(8) 0.040(7) -0.002(6) -0.015(7) -0.021(8)
C2S 0.13(2) 0.078(9) 0.044(8) 0.009(7) -0.030(10) -0.054(10)
C3S 0.41(6) 0.105(12) 0.044(8) 0.021(7) -0.061(12) -0.14(2)
O2S 0.104(10) 0.069(8) 0.042(7) -0.008(6) -0.017(6) -0.038(7)
C15 0.033(10) 0.041(10) 0.018(8) 0.001(7) 0.000(7) -0.017(8)
C11 0.030(9) 0.025(9) 0.022(8) 0.005(7) -0.007(7) -0.010(8)
O3S 0.042(6) 0.070(8) 0.048(7) -0.015(6) -0.003(5) -0.017(6)
O4S 0.046(7) 0.058(8) 0.064(7) -0.029(6) -0.009(5) -0.016(6)
C3 0.022(8) 0.019(8) 0.013(7) 0.006(6) -0.009(6) -0.011(7)
C21 0.043(11) 0.060(12) 0.019(8) 0.003(8) -0.001(8) -0.039(10)
C33 0.045(11) 0.082(15) 0.009(7) -0.007(9) -0.004(7) -0.041(11)
C36 0.025(9) 0.047(11) 0.015(7) 0.004(7) -0.004(7) -0.014(8)
C2 0.022(8) 0.024(9) 0.013(7) 0.009(6) -0.003(6) -0.006(7)
C4 0.027(9) 0.028(9) 0.013(7) -0.002(6) -0.005(6) -0.009(7)
C26 0.053(11) 0.025(9) 0.032(9) 0.005(8) -0.009(8) -0.029(9)
C13 0.023(9) 0.048(11) 0.021(8) 0.008(8) -0.011(7) -0.008(8)
C16 0.029(9) 0.024(9) 0.014(7) 0.006(7) -0.005(6) -0.002(7)
C31 0.017(8) 0.041(10) 0.017(7) 0.004(7) -0.001(6) -0.019(8)
C0BA 0.028(10) 0.060(13) 0.027(9) -0.003(9) 0.003(7) -0.013(9)
C5 0.047(11) 0.050(11) 0.013(7) 0.009(7) -0.005(7) -0.034(9)
C6AA 0.060(14) 0.062(14) 0.055(12) 0.037(11) -0.033(10) -0.026(11)
C45 0.053(12) 0.077(15) 0.020(9) 0.006(9) -0.012(8) -0.041(12)
C1 0.034(9) 0.021(9) 0.016(7) 0.002(6) -0.004(7) -0.003(7)
C12 0.042(11) 0.048(11) 0.017(8) -0.007(8) -0.002(7) -0.014(9)
C46 0.028(9) 0.036(10) 0.018(8) 0.003(7) -0.009(7) -0.021(8)
C32 0.040(10) 0.046(11) 0.023(9) 0.022(8) -0.017(8) -0.017(9)
C8 0.025(9) 0.032(9) 0.019(7) 0.000(7) 0.000(6) -0.013(7)
C14 0.054(11) 0.028(9) 0.023(8) 0.010(7) -0.019(8) -0.019(8)
C7 0.034(10) 0.042(10) 0.036(9) -0.008(8) -0.005(7) -0.026(8)
C321 0.042(12) 0.108(18) 0.020(9) 0.020(10) -0.006(8) -0.025(12)
C6 0.030(9) 0.044(11) 0.023(8) 0.007(7) 0.001(7) -0.024(8)
C22 0.018(9) 0.043(11) 0.041(10) 0.017(9) 0.000(8) -0.008(8)
C25 0.026(9) 0.035(10) 0.037(9) 0.009(8) -0.015(7) -0.015(8)
C35 0.041(10) 0.037(10) 0.014(8) 0.011(7) -0.006(7) -0.023(8)
C23 0.042(12) 0.047(12) 0.036(11) 0.001(9) 0.012(9) -0.008(9)
C320 0.068(14) 0.047(12) 0.027(9) 0.005(9) -0.009(9) -0.026(11)
C9S 0.042(8) 0.065(9) 0.045(9) -0.006(7) -0.008(7) -0.019(7)
C420 0.043(12) 0.081(15) 0.039(11) 0.022(10) -0.014(9) -0.031(11)
C323 0.060(14) 0.081(16) 0.036(11) 0.020(10) -0.012(9) -0.033(12)
C7S 0.107(12) 0.103(15) 0.060(9) -0.031(9) -0.017(8) -0.046(10)
C5S 0.097(11) 0.069(10) 0.057(8) -0.018(7) -0.022(7) -0.038(8)
C41 0.039(10) 0.043(11) 0.018(8) 0.014(7) -0.018(7) -0.030(9)
C24 0.051(12) 0.039(11) 0.030(10) -0.002(8) 0.001(9) -0.015(10)
C15S 0.081(12) 0.111(17) 0.107(11) -0.031(11) -0.037(9) -0.037(12)
C17 0.057(13) 0.069(15) 0.065(13) -0.021(12) 0.001(11) -0.032(12)
C7AA 0.046(11) 0.058(13) 0.039(10) -0.011(9) 0.007(9) -0.026(10)
C2AA 0.028(10) 0.066(14) 0.057(12) 0.008(10) -0.018(9) -0.025(10)
C322 0.060(14) 0.060(14) 0.047(12) 0.001(11) 0.014(10) -0.021(11)
C13S 0.060(10) 0.101(14) 0.094(10) -0.031(9) -0.017(8) -0.039(10)
C43 0.065(13) 0.034(11) 0.030(9) 0.007(8) -0.016(9) -0.032(10)
C422 0.061(14) 0.109(18) 0.029(10) 0.009(11) -0.002(9) -0.056(14)
C421 0.053(13) 0.12(2) 0.049(12) 0.012(13) -0.004(10) -0.059(14)
C4AA 0.064(13) 0.054(12) 0.031(10) -0.013(9) 0.004(9) -0.022(11)
C6S 0.105(11) 0.100(13) 0.065(9) -0.033(9) -0.017(8) -0.045(9)
C440 0.13(2) 0.077(18) 0.062(15) 0.005(13) -0.027(15) -0.064(17)
C423 0.061(15) 0.099(18) 0.055(13) 0.018(12) -0.006(11) -0.047(14)
C10S 0.055(10) 0.091(13) 0.092(14) -0.031(11) -0.029(10) -0.017(8)
C42 0.059(13) 0.064(14) 0.025(9) 0.011(9) -0.017(8) -0.038(11)
C34 0.043(11) 0.056(13) 0.040(10) -0.002(10) -0.014(9) -0.023(10)
C8S 0.116(12) 0.122(16) 0.062(9) -0.038(10) -0.024(9) -0.032(11)
C9 0.070(15) 0.046(13) 0.081(16) -0.018(12) 0.000(12) -0.017(11)
C16S 0.065(11) 0.090(13) 0.069(8) -0.029(8) -0.022(7) -0.026(10)
C44 0.080(15) 0.073(15) 0.020(9) 0.004(9) -0.026(10) -0.041(13)
C18 0.053(13) 0.116(19) 0.037(11) -0.033(12) 0.004(10) -0.017(13)
C8BA 0.054(14) 0.12(2) 0.040(11) 0.008(12) -0.012(10) -0.047(14)
C340 0.074(15) 0.085(16) 0.040(11) -0.023(11) 0.001(10) -0.030(13)
C14S 0.075(10) 0.16(2) 0.113(12) -0.020(12) -0.036(9) -0.055(12)
C9BA 0.061(16) 0.096(19) 0.073(16) -0.006(14) -0.021(12) -0.004(14)
C12S 0.046(8) 0.108(13) 0.122(17) -0.057(13) -0.028(8) -0.002(8)
C11S 0.076(10) 0.128(16) 0.18(2) -0.083(17) -0.067(13) 0.012(11)
O6S 0.17(2) 0.31(4) 0.41(4) -0.27(3) 0.12(3) -0.14(3)
C21S 0.17(4) 0.31(4) 0.41(4) -0.26(3) 0.11(3) -0.14(3)
C22S 0.18(4) 0.33(4) 0.40(5) -0.25(3) 0.11(3) -0.16(3)
C23S 0.17(3) 0.32(5) 0.40(5) -0.27(3) 0.12(3) -0.13(3)
C24S 0.19(4) 0.32(4) 0.40(4) -0.26(3) 0.12(3) -0.15(3)
O6 0.221(17) 0.246(18) 0.233(17) -0.130(13) -0.051(15) -0.078(15)
C1BA 0.218(18) 0.24(2) 0.26(2) -0.099(15) -0.056(15) -0.087(15)
C9AA 0.221(18) 0.25(2) 0.28(2) -0.104(15) -0.038(15) -0.086(15)
C3BA 0.221(19) 0.263(19) 0.27(2) -0.151(15) -0.010(16) -0.092(16)
C2BA 0.211(18) 0.27(2) 0.25(2) -0.159(15) -0.016(15) -0.090(16)
O0AA 0.221(17) 0.246(18) 0.233(17) -0.130(13) -0.051(15) -0.078(15)
C3AA 0.211(18) 0.27(2) 0.25(2) -0.159(15) -0.016(15) -0.090(16)
C6BA 0.221(19) 0.263(19) 0.27(2) -0.151(15) -0.010(16) -0.092(16)
C0AA 0.221(18) 0.25(2) 0.28(2) -0.104(15) -0.038(15) -0.086(15)
C1CA 0.218(18) 0.24(2) 0.26(2) -0.099(15) -0.056(15) -0.087(15)

loop_
_atom_type_symbol
_atom_type_description
_atom_type_scat_dispersion_real
_atom_type_scat_dispersion_imag
_atom_type_scat_source
C C 0.0033 0.0016 'International Tables Vol C Tables 4.2.6.8 and 6.1.1.4'
H H 0.0000 0.0000 'International Tables Vol C Tables 4.2.6.8 and 6.1.1.4'
I I -0.4742 1.8119 'International Tables Vol C Tables 4.2.6.8 and 6.1.1.4'
O O 0.0106 0.0060 'International Tables Vol C Tables 4.2.6.8 and 6.1.1.4'
U U -9.6767 9.6646 'International Tables Vol C Tables 4.2.6.8 and 6.1.1.4'

loop_
_geom_angle_atom_site_label_1
_geom_angle_atom_site_label_2
_geom_angle_atom_site_label_3
_geom_angle
I2 U1 I1 94.73(5)
O2 U1 I2 97.6(3)
O2 U1 I1 164.6(2)
O2 U1 O1S 85.1(4)
O2 U1 O2S 85.0(5)
O1 U1 I2 92.7(3)
O1 U1 I1 94.5(3)
O1 U1 O2 94.1(4)
O1 U1 O1S 90.5(4)
O1 U1 O2S 178.2(4)
O1S U1 I2 175.7(2)
O1S U1 I1 82.1(2)
O2S U1 I2 89.0(3)
O2S U1 I1 86.0(4)
O2S U1 O1S 87.9(4)
I3 U2 I4 89.02(5)
O3 U2 I4 177.7(3)
O3 U2 I3 89.0(3)
O3 U2 O4 91.5(4)
O3 U2 O3S 86.1(4)
O3 U2 O4S 89.7(4)
O4 U2 I4 90.4(3)
O4 U2 I3 176.9(3)
O4 U2 O3S 85.0(4)
O4 U2 O4S 90.4(4)
O3S U2 I4 92.8(3)
O3S U2 I3 92.0(3)
O4S U2 I4 91.6(3)
O4S U2 I3 92.7(3)
O4S U2 O3S 173.7(4)
C11 O2 U1 138.7(9)
C21 O1 U1 161.1(10)
C31 O3 U2 154.1(9)
C41 O4 U2 156.0(9)
H4SA C4S H4SB 108.4
O1S C4S H4SA 110.1
O1S C4S H4SB 110.1
O1S C4S C3S 108.0
C3S C4S H4SA 110.1
C3S C4S H4SB 110.1
C4S O1S U1 128.3(6)
C4S O1S C1S 108.0
C1S O1S U1 120.3(6)
O1S C1S H1SA 110.1
O1S C1S H1SB 110.1
H1SA C1S H1SB 108.4
C2S C1S O1S 108.0
C2S C1S H1SA 110.1
C2S C1S H1SB 110.1
C1S C2S H2SA 110.1
C1S C2S H2SB 110.1
C1S C2S C3S 108.0
H2SA C2S H2SB 108.4
C3S C2S H2SA 110.1
C3S C2S H2SB 110.1
C4S C3S C2S 108.0
C4S C3S H3SA 110.1
C4S C3S H3SB 110.1
C2S C3S H3SA 110.1
C2S C3S H3SB 110.1
H3SA C3S H3SB 108.4
C5S O2S U1 123.1(11)
C8S O2S U1 130.8(14)
C8S O2S C5S 103.3(16)
C16 C15 H15 118.6
C16 C15 C14 122.9(15)
C14 C15 H15 118.6
O2 C11 C16 117.3(13)
C12 C11 O2 121.7(14)
C12 C11 C16 121.0(16)
C9S O3S U2 121.0(10)
C12S O3S U2 130.0(13)
C12S O3S C9S 109.0(15)
C13S O4S U2 126.5(12)
C16S O4S U2 125.6(12)
C16S O4S C13S 107.6(15)
C2 C3 H3 119.1
C2 C3 C4 121.7(12)
C4 C3 H3 119.1
O1 C21 C26 119.2(16)
O1 C21 C22 121.8(15)
C26 C21 C22 118.9(16)
C32 C33 H33 117.0
C34 C33 H33 117.0
C34 C33 C32 125.9(14)
C31 C36 C8 119.8(14)
C35 C36 C31 119.7(13)
C35 C36 C8 120.4(14)
C3 C2 C1 123.9(12)
C3 C2 C7 120.9(13)
C7 C2 C1 115.1(13)
C3 C4 C8 119.1(12)
C5 C4 C3 116.0(13)
C5 C4 C8 124.2(12)
C21 C26 C1 117.7(15)
C25 C26 C21 121.6(16)
C25 C26 C1 120.6(14)
C12 C13 H13 117.7
C12 C13 C14 124.6(15)
C14 C13 H13 117.7
C15 C16 C11 118.2(14)
C15 C16 C1 121.3(13)
C11 C16 C1 120.5(15)
O3 C31 C36 118.9(12)
O3 C31 C32 121.1(14)
C36 C31 C32 120.0(14)
C17 C0BA C12 109.2(13)
C17 C0BA C18 110.6(18)
C4AA C0BA C12 112.0(16)
C4AA C0BA C17 107.2(15)
C4AA C0BA C18 106.5(14)
C18 C0BA C12 111.2(14)
C4 C5 H5 118.3
C6 C5 C4 123.5(13)
C6 C5 H5 118.3
H6AA C6AA H6AB 109.5
H6AA C6AA H6AC 109.5
H6AB C6AA H6AC 109.5
C2AA C6AA H6AA 109.5
C2AA C6AA H6AB 109.5
C2AA C6AA H6AC 109.5
C46 C45 H45 120.0
C46 C45 C44 120.0(17)
C44 C45 H45 120.0
C2 C1 H1 107.1
C26 C1 C2 110.4(11)
C26 C1 H1 107.1
C16 C1 C2 113.1(12)
C16 C1 C26 111.5(11)
C16 C1 H1 107.1
C11 C12 C0BA 122.3(16)
C13 C12 C11 116.9(15)
C13 C12 C0BA 120.6(15)
C45 C46 C8 118.8(13)
C45 C46 C41 119.9(14)
C41 C46 C8 121.2(14)
C33 C32 C31 115.1(15)
C33 C32 C320 123.5(14)
C31 C32 C320 121.5(16)
C36 C8 C46 109.4(13)
C36 C8 H8 105.6
C4 C8 C36 116.5(11)
C4 C8 C46 113.2(12)
C4 C8 H8 105.6
C46 C8 H8 105.6
C15 C14 C13 115.8(16)
C15 C14 C7AA 121.2(15)
C13 C14 C7AA 123.0(15)
C2 C7 H7 121.6
C2 C7 C6 116.8(14)
C6 C7 H7 121.6
H32A C321 H32B 109.5
H32A C321 H32C 109.5
H32B C321 H32C 109.5
C320 C321 H32A 109.5
C320 C321 H32B 109.5
C320 C321 H32C 109.5
C5 C6 C7 121.1(13)
C5 C6 H6 119.5
C7 C6 H6 119.5
C21 C22 C2AA 118.8(17)
C23 C22 C21 115.6(17)
C23 C22 C2AA 125.5(16)
C26 C25 H25 120.4
C26 C25 C24 119.3(16)
C24 C25 H25 120.4
C36 C35 H35 119.1
C36 C35 C34 121.8(16)
C34 C35 H35 119.1
C22 C23 H23 117.2
C24 C23 C22 125.6(18)
C24 C23 H23 117.2
C32 C320 C321 111.6(15)
C32 C320 C323 112.3(16)
C32 C320 C322 109.3(16)
C321 C320 C323 106.4(15)
C321 C320 C322 109.5(17)
C322 C320 C323 107.6(15)
O3S C9S H9SA 110.6
O3S C9S H9SB 110.6
H9SA C9S H9SB 108.7
C10S C9S O3S 105.7(16)
C10S C9S H9SA 110.6
C10S C9S H9SB 110.6
C422 C420 C421 110.7(19)
C422 C420 C423 106.8(16)
C422 C420 C42 108.6(15)
C421 C420 C42 112.3(14)
C423 C420 C421 107.2(16)
C423 C420 C42 111.0(18)
C320 C323 H32D 109.5
C320 C323 H32E 109.5
C320 C323 H32F 109.5
H32D C323 H32E 109.5
H32D C323 H32F 109.5
H32E C323 H32F 109.5
H7SA C7S H7SB 109.0
C6S C7S H7SA 111.0
C6S C7S H7SB 111.0
C8S C7S H7SA 111.0
C8S C7S H7SB 111.0
C8S C7S C6S 103.9(19)
O2S C5S H5SA 110.6
O2S C5S H5SB 110.6
O2S C5S C6S 105.9(17)
H5SA C5S H5SB 108.7
C6S C5S H5SA 110.6
C6S C5S H5SB 110.6
O4 C41 C46 118.0(13)
O4 C41 C42 122.8(15)
C46 C41 C42 119.2(16)
C25 C24 C9 119.3(18)
C23 C24 C25 118.8(17)
C23 C24 C9 121.9(18)
H15A C15S H15B 109.0
C16S C15S H15A 111.0
C16S C15S H15B 111.0
C14S C15S H15A 111.0
C14S C15S H15B 111.0
C14S C15S C16S 104(2)
C0BA C17 H17A 109.5
C0BA C17 H17B 109.5
C0BA C17 H17C 109.5
H17A C17 H17B 109.5
H17A C17 H17C 109.5
H17B C17 H17C 109.5
C14 C7AA H7AA 109.5
C14 C7AA H7AB 109.5
C14 C7AA H7AC 109.5
H7AA C7AA H7AB 109.5
H7AA C7AA H7AC 109.5
H7AB C7AA H7AC 109.5
C6AA C2AA C9BA 104.0(16)
C22 C2AA C6AA 113.7(14)
C22 C2AA C8BA 111.0(15)
C22 C2AA C9BA 109.0(18)
C8BA C2AA C6AA 110.1(18)
C8BA C2AA C9BA 108.6(17)
C320 C322 H32G 109.5
C320 C322 H32H 109.5
C320 C322 H32I 109.5
H32G C322 H32H 109.5
H32G C322 H32I 109.5
H32H C322 H32I 109.5
O4S C13S H13A 111.1
O4S C13S H13B 111.1
O4S C13S C14S 103.4(19)
H13A C13S H13B 109.0
C14S C13S H13A 111.1
C14S C13S H13B 111.1
C42 C43 H43 118.7
C42 C43 C44 122.6(17)
C44 C43 H43 118.7
C420 C422 H42A 109.5
C420 C422 H42B 109.5
C420 C422 H42C 109.5
H42A C422 H42B 109.5
H42A C422 H42C 109.5
H42B C422 H42C 109.5
C420 C421 H42D 109.5
C420 C421 H42E 109.5
C420 C421 H42F 109.5
H42D C421 H42E 109.5
H42D C421 H42F 109.5
H42E C421 H42F 109.5
C0BA C4AA H4AA 109.5
C0BA C4AA H4AB 109.5
C0BA C4AA H4AC 109.5
H4AA C4AA H4AB 109.5
H4AA C4AA H4AC 109.5
H4AB C4AA H4AC 109.5
C7S C6S H6SA 110.7
C7S C6S H6SB 110.7
C5S C6S C7S 105(2)
C5S C6S H6SA 110.7
C5S C6S H6SB 110.7
H6SA C6S H6SB 108.8
H44A C440 H44B 109.5
H44A C440 H44C 109.5
H44B C440 H44C 109.5
C44 C440 H44A 109.5
C44 C440 H44B 109.5
C44 C440 H44C 109.5
C420 C423 H42G 109.5
C420 C423 H42H 109.5
C420 C423 H42I 109.5
H42G C423 H42H 109.5
H42G C423 H42I 109.5
H42H C423 H42I 109.5
C9S C10S H10A 110.8
C9S C10S H10B 110.8
H10A C10S H10B 108.8
C11S C10S C9S 105(2)
C11S C10S H10A 110.8
C11S C10S H10B 110.8
C41 C42 C420 119.2(18)
C43 C42 C420 121.5(16)
C43 C42 C41 119.1(17)
C33 C34 C35 117.1(17)
C33 C34 C340 121.8(16)
C35 C34 C340 121.1(17)
O2S C8S C7S 107(2)
O2S C8S H8SA 110.3
O2S C8S H8SB 110.3
C7S C8S H8SA 110.3
C7S C8S H8SB 110.3
H8SA C8S H8SB 108.6
C24 C9 H9A 109.5
C24 C9 H9B 109.5
C24 C9 H9C 109.5
H9A C9 H9B 109.5
H9A C9 H9C 109.5
H9B C9 H9C 109.5
O4S C16S C15S 109.8(19)
O4S C16S H16A 109.7
O4S C16S H16B 109.7
C15S C16S H16A 109.7
C15S C16S H16B 109.7
H16A C16S H16B 108.2
C45 C44 C440 121(2)
C43 C44 C45 118.7(19)
C43 C44 C440 120.0(18)
C0BA C18 H18A 109.5
C0BA C18 H18B 109.5
C0BA C18 H18C 109.5
H18A C18 H18B 109.5
H18A C18 H18C 109.5
H18B C18 H18C 109.5
C2AA C8BA H8BA 109.5
C2AA C8BA H8BB 109.5
C2AA C8BA H8BC 109.5
H8BA C8BA H8BB 109.5
H8BA C8BA H8BC 109.5
H8BB C8BA H8BC 109.5
C34 C340 H34A 109.5
C34 C340 H34B 109.5
C34 C340 H34C 109.5
H34A C340 H34B 109.5
H34A C340 H34C 109.5
H34B C340 H34C 109.5
C15S C14S C13S 110(2)
C15S C14S H14A 109.7
C15S C14S H14B 109.7
C13S C14S H14A 109.7
C13S C14S H14B 109.7
H14A C14S H14B 108.2
C2AA C9BA H9BA 109.5
C2AA C9BA H9BB 109.5
C2AA C9BA H9BC 109.5
H9BA C9BA H9BB 109.5
H9BA C9BA H9BC 109.5
H9BB C9BA H9BC 109.5
O3S C12S H12A 110.4
O3S C12S H12B 110.4
H12A C12S H12B 108.6
C11S C12S O3S 106(2)
C11S C12S H12A 110.4
C11S C12S H12B 110.4
C10S C11S H11A 109.1
C10S C11S H11B 109.1
C12S C11S C10S 113(2)
C12S C11S H11A 109.1
C12S C11S H11B 109.1
H11A C11S H11B 107.8
C21S O6S C24S 108.0
O6S C21S H21A 110.1
O6S C21S H21B 110.1
O6S C21S C22S 108.0
H21A C21S H21B 108.4
C22S C21S H21A 110.1
C22S C21S H21B 110.1
C21S C22S H22A 110.1
C21S C22S H22B 110.1
C21S C22S C23S 108.0
H22A C22S H22B 108.4
C23S C22S H22A 110.1
C23S C22S H22B 110.1
C22S C23S H23A 110.1
C22S C23S H23B 110.1
H23A C23S H23B 108.4
C24S C23S C22S 108.0
C24S C23S H23A 110.1
C24S C23S H23B 110.1
O6S C24S C23S 108.0
O6S C24S H24A 110.1
O6S C24S H24B 110.1
C23S C24S H24A 110.1
C23S C24S H24B 110.1
H24A C24S H24B 108.4
C1BA O6 C2BA 108.0
O6 C1BA H1BA 110.1
O6 C1BA H1BB 110.1
H1BA C1BA H1BB 108.4
C9AA C1BA O6 108.0
C9AA C1BA H1BA 110.1
C9AA C1BA H1BB 110.1
C1BA C9AA H9AA 110.1
C1BA C9AA H9AB 110.1
C1BA C9AA C3BA 108.0
H9AA C9AA H9AB 108.4
C3BA C9AA H9AA 110.1
C3BA C9AA H9AB 110.1
C9AA C3BA H3BA 110.1
C9AA C3BA H3BB 110.1
C9AA C3BA C2BA 108.0
H3BA C3BA H3BB 108.4
C2BA C3BA H3BA 110.1
C2BA C3BA H3BB 110.1
O6 C2BA C3BA 108.0
O6 C2BA H2BA 110.1
O6 C2BA H2BB 110.1
C3BA C2BA H2BA 110.1
C3BA C2BA H2BB 110.1
H2BA C2BA H2BB 108.4
C3AA O0AA C1CA 108.0
O0AA C3AA H3AA 110.1
O0AA C3AA H3AB 110.1
O0AA C3AA C6BA 108.0
H3AA C3AA H3AB 108.4
C6BA C3AA H3AA 110.1
C6BA C3AA H3AB 110.1
C3AA C6BA H6BA 110.1
C3AA C6BA H6BB 110.1
C3AA C6BA C0AA 108.0
H6BA C6BA H6BB 108.4
C0AA C6BA H6BA 110.1
C0AA C6BA H6BB 110.1
C6BA C0AA H0AA 110.1
C6BA C0AA H0AB 110.1
H0AA C0AA H0AB 108.4
C1CA C0AA C6BA 108.0
C1CA C0AA H0AA 110.1
C1CA C0AA H0AB 110.1
O0AA C1CA H1CA 110.1
O0AA C1CA H1CB 110.1
C0AA C1CA O0AA 108.0
C0AA C1CA H1CA 110.1
C0AA C1CA H1CB 110.1
H1CA C1CA H1CB 108.4

loop_
_geom_bond_atom_site_label_1
_geom_bond_atom_site_label_2
_geom_bond_distance
U1 I2 2.9860(14)
U1 I1 3.0643(16)
U1 O2 2.132(12)
U1 O1 2.080(11)
U1 O1S 2.432(8)
U1 O2S 2.428(14)
U2 I4 3.0562(14)
U2 I3 3.0109(18)
U2 O3 2.110(9)
U2 O4 2.129(10)
U2 O3S 2.409(13)
U2 O4S 2.403(13)
O2 C11 1.385(18)
O1 C21 1.345(19)
O3 C31 1.360(17)
O4 C41 1.341(19)
C4S H4SA 0.9900
C4S H4SB 0.9900
C4S O1S 1.4200
C4S C3S 1.4200
O1S C1S 1.4200
C1S H1SA 0.9900
C1S H1SB 0.9900
C1S C2S 1.4200
C2S H2SA 0.9900
C2S H2SB 0.9900
C2S C3S 1.4200
C3S H3SA 0.9900
C3S H3SB 0.9900
O2S C5S 1.44(2)
O2S C8S 1.42(2)
C15 H15 0.9500
C15 C16 1.37(2)
C15 C14 1.39(2)
C11 C16 1.43(2)
C11 C12 1.38(2)
O3S C9S 1.47(2)
O3S C12S 1.42(2)
O4S C13S 1.46(2)
O4S C16S 1.42(2)
C3 H3 0.9500
C3 C2 1.355(19)
C3 C4 1.423(17)
C21 C26 1.40(2)
C21 C22 1.46(2)
C33 H33 0.9500
C33 C32 1.38(2)
C33 C34 1.36(2)
C36 C31 1.40(2)
C36 C8 1.528(19)
C36 C35 1.38(2)
C2 C1 1.568(18)
C2 C7 1.401(19)
C4 C5 1.380(19)
C4 C8 1.49(2)
C26 C1 1.54(2)
C26 C25 1.39(2)
C13 H13 0.9500
C13 C12 1.37(2)
C13 C14 1.41(2)
C16 C1 1.51(2)
C31 C32 1.451(19)
C0BA C12 1.57(2)
C0BA C17 1.51(2)
C0BA C4AA 1.50(2)
C0BA C18 1.52(3)
C5 H5 0.9500
C5 C6 1.33(2)
C6AA H6AA 0.9800
C6AA H6AB 0.9800
C6AA H6AC 0.9800
C6AA C2AA 1.53(2)
C45 H45 0.9500
C45 C46 1.38(2)
C45 C44 1.41(2)
C1 H1 1.0000
C46 C8 1.56(2)
C46 C41 1.39(2)
C32 C320 1.52(2)
C8 H8 1.0000
C14 C7AA 1.51(2)
C7 H7 0.9500
C7 C6 1.42(2)
C321 H32A 0.9800
C321 H32B 0.9800
C321 H32C 0.9800
C321 C320 1.53(2)
C6 H6 0.9500
C22 C23 1.37(3)
C22 C2AA 1.51(3)
C25 H25 0.9500
C25 C24 1.39(2)
C35 H35 0.9500
C35 C34 1.39(2)
C23 H23 0.9500
C23 C24 1.37(3)
C320 C323 1.56(2)
C320 C322 1.54(3)
C9S H9SA 0.9900
C9S H9SB 0.9900
C9S C10S 1.46(3)
C420 C422 1.50(3)
C420 C421 1.52(3)
C420 C423 1.51(3)
C420 C42 1.56(3)
C323 H32D 0.9800
C323 H32E 0.9800
C323 H32F 0.9800
C7S H7SA 0.9900
C7S H7SB 0.9900
C7S C6S 1.51(3)
C7S C8S 1.47(3)
C5S H5SA 0.9900
C5S H5SB 0.9900
C5S C6S 1.46(3)
C41 C42 1.43(2)
C24 C9 1.51(3)
C15S H15A 0.9900
C15S H15B 0.9900
C15S C16S 1.47(3)
C15S C14S 1.40(3)
C17 H17A 0.9800
C17 H17B 0.9800
C17 H17C 0.9800
C7AA H7AA 0.9800
C7AA H7AB 0.9800
C7AA H7AC 0.9800
C2AA C8BA 1.52(3)
C2AA C9BA 1.56(3)
C322 H32G 0.9800
C322 H32H 0.9800
C322 H32I 0.9800
C13S H13A 0.9900
C13S H13B 0.9900
C13S C14S 1.49(3)
C43 H43 0.9500
C43 C42 1.34(2)
C43 C44 1.38(3)
C422 H42A 0.9800
C422 H42B 0.9800
C422 H42C 0.9800
C421 H42D 0.9800
C421 H42E 0.9800
C421 H42F 0.9800
C4AA H4AA 0.9800
C4AA H4AB 0.9800
C4AA H4AC 0.9800
C6S H6SA 0.9900
C6S H6SB 0.9900
C440 H44A 0.9800
C440 H44B 0.9800
C440 H44C 0.9800
C440 C44 1.49(3)
C423 H42G 0.9800
C423 H42H 0.9800
C423 H42I 0.9800
C10S H10A 0.9900
C10S H10B 0.9900
C10S C11S 1.44(3)
C34 C340 1.49(3)
C8S H8SA 0.9900
C8S H8SB 0.9900
C9 H9A 0.9800
C9 H9B 0.9800
C9 H9C 0.9800
C16S H16A 0.9900
C16S H16B 0.9900
C18 H18A 0.9800
C18 H18B 0.9800
C18 H18C 0.9800
C8BA H8BA 0.9800
C8BA H8BB 0.9800
C8BA H8BC 0.9800
C340 H34A 0.9800
C340 H34B 0.9800
C340 H34C 0.9800
C14S H14A 0.9900
C14S H14B 0.9900
C9BA H9BA 0.9800
C9BA H9BB 0.9800
C9BA H9BC 0.9800
C12S H12A 0.9900
C12S H12B 0.9900
C12S C11S 1.36(3)
C11S H11A 0.9900
C11S H11B 0.9900
O6S C21S 1.4200
O6S C24S 1.4200
C21S H21A 0.9900
C21S H21B 0.9900
C21S C22S 1.4200
C22S H22A 0.9900
C22S H22B 0.9900
C22S C23S 1.4200
C23S H23A 0.9900
C23S H23B 0.9900
C23S C24S 1.4200
C24S H24A 0.9900
C24S H24B 0.9900
O6 C1BA 1.4200
O6 C2BA 1.4200
C1BA H1BA 0.9900
C1BA H1BB 0.9900
C1BA C9AA 1.4200
C9AA H9AA 0.9900
C9AA H9AB 0.9900
C9AA C3BA 1.4200
C3BA H3BA 0.9900
C3BA H3BB 0.9900
C3BA C2BA 1.4200
C2BA H2BA 0.9900
C2BA H2BB 0.9900
O0AA C3AA 1.4200
O0AA C1CA 1.4200
C3AA H3AA 0.9900
C3AA H3AB 0.9900
C3AA C6BA 1.4200
C6BA H6BA 0.9900
C6BA H6BB 0.9900
C6BA C0AA 1.4200
C0AA H0AA 0.9900
C0AA H0AB 0.9900
C0AA C1CA 1.4200
C1CA H1CA 0.9900
C1CA H1CB 0.9900

loop_
_geom_torsion_atom_site_label_1
_geom_torsion_atom_site_label_2
_geom_torsion_atom_site_label_3
_geom_torsion_atom_site_label_4
_geom_torsion
U1 O2 C11 C16 58.2(17)
U1 O2 C11 C12 -122.8(14)
U1 O1 C21 C26 4(4)
U1 O1 C21 C22 -175(2)
U1 O1S C1S C2S -160.9(9)
U1 O2S C5S C6S -159.3(14)
U1 O2S C8S C7S 162.2(15)
U2 O3 C31 C36 36(3)
U2 O3 C31 C32 -143.6(17)
U2 O4 C41 C46 -30(3)
U2 O4 C41 C42 149.5(18)
U2 O3S C9S C10S 177.1(13)
U2 O3S C12S C11S -172.4(19)
U2 O4S C13S C14S 162.2(15)
U2 O4S C16S C15S -176.6(14)
O2 C11 C16 C15 -172.6(12)
O2 C11 C16 C1 9.2(19)
O2 C11 C12 C13 172.3(13)
O2 C11 C12 C0BA -13(2)
O1 C21 C26 C1 -3(2)
O1 C21 C26 C25 177.1(13)
O1 C21 C22 C23 -176.0(14)
O1 C21 C22 C2AA 6(2)
O3 C31 C32 C33 172.5(14)
O3 C31 C32 C320 -7(2)
O4 C41 C42 C420 11(2)
O4 C41 C42 C43 -173.1(15)
C4S O1S C1S C2S 0.0
O1S C4S C3S C2S 0.0
O1S C1S C2S C3S 0.0
C1S C2S C3S C4S 0.0
C3S C4S O1S U1 158.9(10)
C3S C4S O1S C1S 0.0
O2S C5S C6S C7S -24(3)
C15 C16 C1 C2 -62.0(18)
C15 C16 C1 C26 63.2(18)
C11 C16 C1 C2 116.2(15)
C11 C16 C1 C26 -118.6(15)
O3S C9S C10S C11S -1(3)
O3S C12S C11S C10S -12(4)
O4S C13S C14S C15S 23(3)
C3 C2 C1 C26 -132.3(15)
C3 C2 C1 C16 -6(2)
C3 C2 C7 C6 1(2)
C3 C4 C5 C6 1(2)
C3 C4 C8 C36 168.1(14)
C3 C4 C8 C46 39.9(19)
C21 C26 C1 C2 -144.5(14)
C21 C26 C1 C16 88.9(17)
C21 C26 C25 C24 1(2)
C21 C22 C23 C24 -4(3)
C21 C22 C2AA C6AA -64(2)
C21 C22 C2AA C8BA 61(2)
C21 C22 C2AA C9BA -179.2(15)
C33 C32 C320 C321 -115.0(19)
C33 C32 C320 C323 4(3)
C33 C32 C320 C322 123.7(18)
C36 C31 C32 C33 -7(2)
C36 C31 C32 C320 172.9(16)
C36 C35 C34 C33 -2(3)
C36 C35 C34 C340 179.0(17)
C2 C3 C4 C5 0(2)
C2 C3 C4 C8 170.6(14)
C2 C7 C6 C5 -1(2)
C4 C3 C2 C1 -176.3(13)
C4 C3 C2 C7 -1(2)
C4 C5 C6 C7 0(3)
C26 C21 C22 C23 5(2)
C26 C21 C22 C2AA -173.1(14)
C26 C25 C24 C23 1(2)
C26 C25 C24 C9 -179.4(15)
C16 C15 C14 C13 -3(2)
C16 C15 C14 C7AA 176.1(15)
C16 C11 C12 C13 -9(2)
C16 C11 C12 C0BA 165.6(14)
C31 C36 C8 C4 125.7(15)
C31 C36 C8 C46 -104.3(16)
C31 C36 C35 C34 1(2)
C31 C32 C320 C321 65(2)
C31 C32 C320 C323 -175.7(16)
C31 C32 C320 C322 -56(2)
C5 C4 C8 C36 -22(2)
C5 C4 C8 C46 -149.9(15)
C45 C46 C8 C36 -79.3(17)
C45 C46 C8 C4 52.5(18)
C45 C46 C41 O4 176.0(14)
C45 C46 C41 C42 -4(2)
C1 C2 C7 C6 177.2(14)
C1 C26 C25 C24 -179.4(14)
C12 C11 C16 C15 8(2)
C12 C11 C16 C1 -169.8(13)
C12 C13 C14 C15 3(2)
C12 C13 C14 C7AA -176.4(15)
C46 C45 C44 C43 6(2)
C46 C45 C44 C440 -176.1(17)
C46 C41 C42 C420 -169.2(14)
C46 C41 C42 C43 7(2)
C32 C33 C34 C35 -2(3)
C32 C33 C34 C340 177.4(18)
C8 C36 C31 O3 7(2)
C8 C36 C31 C32 -173.6(14)
C8 C36 C35 C34 178.5(15)
C8 C4 C5 C6 -169.6(16)
C8 C46 C41 O4 -6(2)
C8 C46 C41 C42 174.0(13)
C14 C15 C16 C11 -2(2)
C14 C15 C16 C1 176.1(14)
C14 C13 C12 C11 3(2)
C14 C13 C12 C0BA -171.4(14)
C7 C2 C1 C26 51.8(18)
C7 C2 C1 C16 177.6(13)
C22 C21 C26 C1 176.2(13)
C22 C21 C26 C25 -4(2)
C22 C23 C24 C25 1(3)
C22 C23 C24 C9 -179.0(17)
C25 C26 C1 C2 35.9(19)
C25 C26 C1 C16 -90.8(16)
C35 C36 C31 O3 -175.5(14)
C35 C36 C31 C32 4(2)
C35 C36 C8 C4 -52(2)
C35 C36 C8 C46 77.7(18)
C23 C22 C2AA C6AA 118(2)
C23 C22 C2AA C8BA -117(2)
C23 C22 C2AA C9BA 3(2)
C9S O3S C12S C11S 11(3)
C9S C10S C11S C12S 8(4)
C5S O2S C8S C7S -37(3)
C41 C46 C8 C36 102.8(16)
C41 C46 C8 C4 -125.4(14)
C17 C0BA C12 C11 -57(2)
C17 C0BA C12 C13 117.3(17)
C2AA C22 C23 C24 174.5(17)
C13S O4S C16S C15S -3(2)
C422 C420 C42 C41 57(2)
C422 C420 C42 C43 -119(2)
C421 C420 C42 C41 -66(2)
C421 C420 C42 C43 118(2)
C4AA C0BA C12 C11 -175.4(15)
C4AA C0BA C12 C13 -1(2)
C6S C7S C8S O2S 22(3)
C423 C420 C42 C41 173.9(16)
C423 C420 C42 C43 -2(2)
C42 C43 C44 C45 -3(3)
C42 C43 C44 C440 179.1(18)
C34 C33 C32 C31 6(3)
C34 C33 C32 C320 -174.1(17)
C8S O2S C5S C6S 38(2)
C8S C7S C6S C5S 2(3)
C16S O4S C13S C14S -11(2)
C16S C15S C14S C13S -24(3)
C44 C45 C46 C8 179.7(13)
C44 C45 C46 C41 -2(2)
C44 C43 C42 C420 172.6(16)
C44 C43 C42 C41 -3(3)
C18 C0BA C12 C11 65(2)
C18 C0BA C12 C13 -120.4(18)
C14S C15S C16S O4S 17(3)
C12S O3S C9S C10S -6(2)
O6S C21S C22S C23S 0.0
C21S O6S C24S C23S 0.0
C21S C22S C23S C24S 0.0
C22S C23S C24S O6S 0.0
C24S O6S C21S C22S 0.0
O6 C1BA C9AA C3BA 0.0
C1BA O6 C2BA C3BA 0.0
C1BA C9AA C3BA C2BA 0.0
C9AA C3BA C2BA O6 0.0
C2BA O6 C1BA C9AA 0.0
O0AA C3AA C6BA C0AA 0.0
C3AA O0AA C1CA C0AA 0.0
C3AA C6BA C0AA C1CA 0.0
C6BA C0AA C1CA O0AA 0.0
C1CA O0AA C3AA C6BA 0.0
